data_1575188
loop_
_publ_author_name
'Liu, Yi-Fan'
'He, Huihui'
'Gao, Lei'
'Liang, Rong-Ran'
'Li, Ji'
'Huang, Jinyi'
'Yin, Ya'
'Meng, Yuxuan'
'Zhong, Yuxiu'
'Luo, Rengan'
'Zhang, Liang-Liang'
'Zhou, Hong-Cai'
'Yuan, Shuai'

_publ_section_title
;
 Chemical and mechanical modifications of flexible metal-organic
 frameworks for enhancing photocatalysis.
;
_journal_issue 33
_journal_name_full 'Chemical science'
_journal_page_first 14995
_journal_page_last 15003
_journal_paper_doi 10.1039/d5sc02797g
_journal_volume 16
_journal_year 2025
_chemical_formula_moiety 'C108 H76 O32 Zr6'
_chemical_formula_sum 'C108 H76 O32 Zr6'
_chemical_formula_weight 2433.00
_space_group_crystal_system hexagonal
_space_group_IT_number 191
_space_group_name_Hall '-P 6 2'
_space_group_name_H-M_alt 'P 6/m m m'
_atom_sites_solution_hydrogens mixed
_audit_creation_date 2024-07-27
_audit_creation_method
;
Olex2 1.5
(compiled 2023.08.24 svn.re1ec1418 for OlexSys, GUI svn.r6817)
;
_audit_update_record
;
2024-07-28 deposited with the CCDC.	2025-07-21 downloaded from the CCDC.
;
_cell_angle_alpha 90
_cell_angle_beta 90
_cell_angle_gamma 120
_cell_formula_units_Z 3
_cell_length_a 50.274(4)
_cell_length_b 50.274(4)
_cell_length_c 15.6837(11)
_cell_measurement_reflns_used 4069
_cell_measurement_temperature 296(2)
_cell_measurement_theta_max 37.62
_cell_measurement_theta_min 2.99
_cell_volume 34329(5)
_computing_cell_refinement 'Bruker XSCANS'
_computing_data_collection 'Bruker XSCANS'
_computing_data_reduction 'Bruker SHELXTL'
_computing_molecular_graphics 'Olex2 1.5 (Dolomanov et al., 2009)'
_computing_publication_material 'Olex2 1.5 (Dolomanov et al., 2009)'
_computing_structure_refinement 'SHELXL 2014/7 (Sheldrick, 2015)'
_computing_structure_solution 'Bruker SHELXTL'
_diffrn_ambient_temperature 296.15
_diffrn_measured_fraction_theta_full 0.998
_diffrn_measured_fraction_theta_max 0.998
_diffrn_measurement_device_type 'Bruker P4'
_diffrn_measurement_method '\w scans'
_diffrn_radiation_monochromator graphite
_diffrn_radiation_type MoK\a
_diffrn_radiation_wavelength 0.71073
_diffrn_reflns_av_unetI/netI 0.1603
_diffrn_reflns_Laue_measured_fraction_full 0.998
_diffrn_reflns_Laue_measured_fraction_max 0.998
_diffrn_reflns_limit_h_max 0
_diffrn_reflns_limit_h_min -22
_diffrn_reflns_limit_k_max 45
_diffrn_reflns_limit_k_min 0
_diffrn_reflns_limit_l_max 14
_diffrn_reflns_limit_l_min 0
_diffrn_reflns_number 5125
_diffrn_reflns_point_group_measured_fraction_full 0.998
_diffrn_reflns_point_group_measured_fraction_max 0.998
_diffrn_reflns_theta_full 18.889
_diffrn_reflns_theta_max 18.889
_diffrn_reflns_theta_min 1.237
_exptl_absorpt_coefficient_mu 0.150
_exptl_absorpt_correction_T_max 0.9911
_exptl_absorpt_correction_T_min 0.9779
_exptl_absorpt_correction_type none
_exptl_absorpt_process_details sadabs
_exptl_crystal_colour paleyellow
_exptl_crystal_density_diffrn 0.353
_exptl_crystal_description needle
_exptl_crystal_F_000 3660
_exptl_crystal_size_max 0.15
_exptl_crystal_size_mid 0.1
_exptl_crystal_size_min 0.06
_refine_diff_density_max 0.624
_refine_diff_density_min -0.657
_refine_diff_density_rms 0.050
_refine_ls_extinction_method none
_refine_ls_goodness_of_fit_ref 0.947
_refine_ls_hydrogen_treatment constr
_refine_ls_matrix_type full
_refine_ls_number_parameters 167
_refine_ls_number_reflns 5125
_refine_ls_number_restraints 468
_refine_ls_restrained_S_all 0.972
_refine_ls_R_factor_all 0.1228
_refine_ls_R_factor_gt 0.0617
_refine_ls_shift/su_max 0.002
_refine_ls_shift/su_mean 0.000
_refine_ls_structure_factor_coef Fsqd
_refine_ls_weighting_details 'w=1/[\s^2^(Fo^2^)+(0.0675P)^2^] where P=(Fo^2^+2Fc^2^)/3'
_refine_ls_weighting_scheme calc
_refine_ls_wR_factor_gt 0.1513
_refine_ls_wR_factor_ref 0.1797
_reflns_Friedel_coverage 0.000
_reflns_number_gt 2752
_reflns_number_total 5125
_reflns_threshold_expression 'I > 2\s(I)'
_cod_data_source_file d5sc02797g2.cif
_cod_data_source_block 129
_cod_depositor_comments 'Adding full bibliography for 1575186--1575189.cif.'
_cod_original_cell_volume 34330(6)
_cod_database_code 1575188
_shelx_shelxl_version_number 2014/7
_shelx_space_group_comment
;
The symmetry employed for this shelxl refinement is uniquely defined
by the following loop, which should always be used as a source of
symmetry information in preference to the above space-group names.
They are only intended as comments.
;
_shelx_estimated_absorpt_t_max 0.991
_shelx_estimated_absorpt_t_min 0.978
_olex2_refinement_description
;
1. Twinned data refinement
 Scales: 0.80(6)
 0.20(6)
2. Fixed Uiso
 At 1.2 times of:
  All C(H) groups
 At 1.5 times of:
  All O(H) groups, All O(H,H) groups
3. Restrained distances
 C9-C10' = C10'-C11' = C11'-C12 = C12-C13' = C13'-C14' = C14'-C9
 1.39 with sigma of 0.01
4. Uiso/Uaniso restraints and constraints
O1 \\sim O2 \\sim O3 \\sim O4 \\sim O5 \\sim O6 \\sim Zr1 \\sim Zr2 \\sim C1
\\sim C2 \\sim C3 \\sim C4 \\sim C5 \\sim C6 \\sim C7 \\sim C8 \\sim C9 \\sim
C10 \\sim C11 \\sim C12 \\sim C13 \\sim C14: within 3.8A with sigma of 0.02 and
sigma for terminal atoms of 0.04 within 3.8A
Uanis(C9) \\sim Ueq: with sigma of 0.01 and sigma for terminal atoms of 0.02
Uanis(C10) = Uanis(C10')
Uanis(C11) = Uanis(C11')
Uanis(C13) = Uanis(C13')
Uanis(C14) = Uanis(C14')
5. Others
 Fixed Sof: H5A(0.5) H5B(0.5) C10(0.5) H10(0.5) C11(0.5) H11(0.5) C13(0.5)
 H13(0.5) C14(0.5) H14(0.5) C10'(0.5) H10'(0.5) C11'(0.5) H11'(0.5) C13'(0.5)
 H13'(0.5) C14'(0.5)
6.a Riding coordinates:
 O5(H5A,H5B), O6(H6)
6.b :
 C2(C3,C4,C5,C6,C7), C9(C10,C11,C12,C13,C14)
6.c Aromatic/amide H refined with riding coordinates:
 C3(H3), C4(H4), C6(H6A), C7(H7), C10(H10), C11(H11), C13(H13), C14(H14),
 C10'(H10'), C11'(H11'), C13'(H13')
;
_olex2_submission_special_instructions 'No special instructions were received'

loop_
_space_group_symop_operation_xyz
'x, y, z'
'-y, x-y, z'
'-x+y, -x, z'
'-x, -y, z'
'y, -x+y, z'
'x-y, x, z'
'y, x, -z'
'x-y, -y, -z'
'-x, -x+y, -z'
'-y, -x, -z'
'-x+y, y, -z'
'x, x-y, -z'
'-x, -y, -z'
'y, -x+y, -z'
'x-y, x, -z'
'x, y, -z'
'-y, x-y, -z'
'-x+y, -x, -z'
'-y, -x, z'
'-x+y, y, z'
'x, x-y, z'
'y, x, z'
'x-y, -y, z'
'-x, -x+y, z'

loop_
_atom_site_label
_atom_site_type_symbol
_atom_site_fract_x
_atom_site_fract_y
_atom_site_fract_z
_atom_site_U_iso_or_equiv
_atom_site_adp_type
_atom_site_occupancy
_atom_site_site_symmetry_order
_atom_site_calc_flag
_atom_site_refinement_flags_posn
_atom_site_refinement_flags_adp
_atom_site_refinement_flags_occupancy
_atom_site_disorder_assembly
_atom_site_disorder_group
Zr1 Zr 0.52824(2) 0.47176(2) 1.0000 0.0444(5) Uani 1 4 d S TU P . .
Zr2 Zr 0.53512(2) 0.53512(2) 0.88753(6) 0.0501(4) Uani 1 2 d S TU P . .
O1 O 0.51356(12) 0.43178(11) 0.9143(3) 0.0784(15) Uani 1 1 d . U . . .
O2 O 0.47379(12) 0.42825(11) 0.8403(3) 0.0926(17) Uani 1 1 d . U . . .
O3 O 0.51358(7) 0.48642(7) 0.8853(4) 0.090(2) Uani 1 2 d S TU P . .
O4 O 0.54963(16) 0.52178(15) 1.0000 0.088(2) Uani 1 2 d S TU P . .
O5 O 0.57890(13) 0.57890(13) 0.9000(5) 0.108(3) Uani 1 2 d S TU P . .
H5A H 0.5779 0.5935 0.8704 0.162 Uiso 0.5 1 d R U P . .
H5B H 0.5935 0.5774 0.8818 0.162 Uiso 0.5 1 d R U P . .
O6 O 0.53216(15) 0.53216(15) 0.7452(4) 0.102(2) Uani 1 2 d S TU P . .
H6 H 0.5341 0.5489 0.7252 0.153 Uiso 1 1 d R U . . .
C1 C 0.4933(2) 0.4192(2) 0.8534(6) 0.106(3) Uani 1 1 d . U . . .
C2 C 0.49095(16) 0.39299(13) 0.8132(4) 0.102(2) Uani 1 1 d G U . . .
C3 C 0.50932(14) 0.38158(15) 0.8374(4) 0.135(3) Uani 1 1 d G U . . .
H3 H 0.5232 0.3907 0.8819 0.162 Uiso 1 1 calc R U . . .
C4 C 0.50738(15) 0.35679(16) 0.7962(4) 0.155(3) Uani 1 1 d G U . . .
H4 H 0.5199 0.3490 0.8127 0.186 Uiso 1 1 calc R U . . .
C5 C 0.48706(17) 0.34342(13) 0.7310(4) 0.128(3) Uani 1 1 d G U . . .
C6 C 0.46870(14) 0.35483(15) 0.7068(4) 0.141(3) Uani 1 1 d G U . . .
H6A H 0.4548 0.3457 0.6623 0.169 Uiso 1 1 calc R U . . .
C7 C 0.47064(14) 0.37962(15) 0.7479(4) 0.125(3) Uani 1 1 d G U . . .
H7 H 0.4581 0.3874 0.7314 0.150 Uiso 1 1 calc R U . . .
C8 C 0.4845(3) 0.24226(17) 0.5448(7) 0.141(4) Uani 1 2 d S TU P A .
C9 C 0.4852(3) 0.26821(19) 0.5946(6) 0.135(3) Uani 1 1 d DG U . . .
C10 C 0.5138(2) 0.2926(3) 0.6222(7) 0.164(4) Uani 0.5 1 d G U P A 1
H10 H 0.5317 0.2921 0.6116 0.197 Uiso 0.5 1 calc R U P A 1
C11 C 0.5152(2) 0.3178(2) 0.6659(7) 0.158(4) Uani 0.5 1 d G U P A 1
H11 H 0.5340 0.3338 0.6841 0.190 Uiso 0.5 1 calc R U P A 1
C12 C 0.4879(3) 0.3186(2) 0.6819(6) 0.149(3) Uani 1 1 d DG U . A .
C13 C 0.4594(2) 0.2942(3) 0.6543(7) 0.147(4) Uani 0.5 1 d G U P A 1
H13 H 0.4414 0.2947 0.6649 0.176 Uiso 0.5 1 calc R U P A 1
C14 C 0.4580(2) 0.2690(2) 0.6107(7) 0.149(4) Uani 0.5 1 d G U P A 1
H14 H 0.4392 0.2529 0.5925 0.179 Uiso 0.5 1 calc R U P A 1
C10' C 0.4824(5) 0.2673(4) 0.6843(8) 0.164(4) Uani 0.5 1 d D . P A 2
H10' H 0.4772 0.2494 0.7147 0.197 Uiso 0.5 1 calc R U P A 2
C11' C 0.4877(5) 0.2939(3) 0.7254(11) 0.158(4) Uani 0.5 1 d D . P A 2
H11' H 0.4912 0.2955 0.7839 0.190 Uiso 0.5 1 calc R U P A 2
C13' C 0.4872(5) 0.3166(4) 0.5924(8) 0.147(4) Uani 0.5 1 d D . P A 2
H13' H 0.4889 0.3333 0.5621 0.176 Uiso 0.5 1 calc R U P A 2
C14' C 0.4844(5) 0.2918(3) 0.5453(9) 0.149(4) Uani 0.5 1 d D . P A 2

loop_
_atom_site_aniso_label
_atom_site_aniso_U_11
_atom_site_aniso_U_22
_atom_site_aniso_U_33
_atom_site_aniso_U_23
_atom_site_aniso_U_13
_atom_site_aniso_U_12
Zr1 0.0551(8) 0.0551(8) 0.0427(9) 0.000 0.000 0.0424(8)
Zr2 0.0543(6) 0.0543(6) 0.0562(7) 0.0094(5) 0.0094(5) 0.0380(6)
O1 0.119(4) 0.076(3) 0.080(3) -0.019(3) -0.009(3) 0.078(3)
O2 0.119(4) 0.099(4) 0.097(4) -0.045(3) -0.039(3) 0.083(3)
O3 0.087(3) 0.087(3) 0.111(5) 0.018(2) -0.018(2) 0.055(4)
O4 0.131(6) 0.086(5) 0.061(5) 0.000 0.000 0.066(4)
O5 0.086(4) 0.086(4) 0.154(7) 0.022(4) 0.022(4) 0.045(5)
O6 0.127(5) 0.127(5) 0.090(5) 0.029(4) 0.029(4) 0.091(5)
C1 0.133(6) 0.103(5) 0.121(6) -0.030(5) -0.035(5) 0.088(4)
C2 0.166(6) 0.089(5) 0.112(5) -0.051(4) -0.047(5) 0.110(4)
C3 0.193(6) 0.116(5) 0.144(6) -0.067(5) -0.053(5) 0.114(5)
C4 0.209(6) 0.131(6) 0.157(6) -0.062(5) -0.060(5) 0.110(5)
C5 0.210(6) 0.103(5) 0.130(6) -0.060(5) -0.044(5) 0.122(5)
C6 0.197(6) 0.132(5) 0.147(6) -0.057(5) -0.047(5) 0.122(5)
C7 0.181(6) 0.104(5) 0.130(6) -0.067(4) -0.054(5) 0.101(5)
C8 0.231(9) 0.106(6) 0.128(10) -0.008(4) -0.016(8) 0.116(5)
C9 0.200(6) 0.101(5) 0.155(6) -0.039(5) -0.012(5) 0.112(5)
C10 0.239(9) 0.121(7) 0.163(8) -0.040(7) -0.008(7) 0.112(7)
C11 0.233(8) 0.114(6) 0.158(7) -0.056(6) -0.023(7) 0.110(6)
C12 0.213(6) 0.113(5) 0.168(6) -0.043(5) -0.037(6) 0.116(5)
C13 0.217(7) 0.118(6) 0.154(7) -0.050(6) -0.026(7) 0.121(6)
C14 0.221(8) 0.107(6) 0.159(8) -0.042(6) -0.019(7) 0.113(6)
C10' 0.239(9) 0.121(7) 0.163(8) -0.040(7) -0.008(7) 0.112(7)
C11' 0.233(8) 0.114(6) 0.158(7) -0.056(6) -0.023(7) 0.110(6)
C13' 0.217(7) 0.118(6) 0.154(7) -0.050(6) -0.026(7) 0.121(6)
C14' 0.221(8) 0.107(6) 0.159(8) -0.042(6) -0.019(7) 0.113(6)

loop_
_atom_type_symbol
_atom_type_description
_atom_type_scat_dispersion_real
_atom_type_scat_dispersion_imag
_atom_type_scat_source
C C 0.0033 0.0016 'International Tables Vol C Tables 4.2.6.8 and 6.1.1.4'
H H 0.0000 0.0000 'International Tables Vol C Tables 4.2.6.8 and 6.1.1.4'
O O 0.0106 0.0060 'International Tables Vol C Tables 4.2.6.8 and 6.1.1.4'
Zr Zr -2.9673 0.5597 'International Tables Vol C Tables 4.2.6.8 and 6.1.1.4'

loop_
_geom_angle_atom_site_label_1
_geom_angle_atom_site_label_2
_geom_angle_atom_site_label_3
_geom_angle
_geom_angle_site_symmetry_1
_geom_angle_site_symmetry_3
_geom_angle_publ_flag
Zr2 Zr1 Zr2 90.84(3) 4_665 16_557 ?
Zr2 Zr1 Zr2 90.84(3) 13_667 . ?
Zr2 Zr1 Zr2 60.51(3) 4_665 . ?
Zr2 Zr1 Zr2 60.46(3) 4_665 13_667 ?
Zr2 Zr1 Zr2 60.51(3) 16_557 13_667 ?
Zr2 Zr1 Zr2 60.46(3) 16_557 . ?
O1 Zr1 Zr2 74.40(13) . 4_665 ?
O1 Zr1 Zr2 110.86(12) 10_667 13_667 ?
O1 Zr1 Zr2 110.00(13) 10_667 . ?
O1 Zr1 Zr2 165.23(14) 10_667 4_665 ?
O1 Zr1 Zr2 74.40(13) 16_557 13_667 ?
O1 Zr1 Zr2 110.86(12) 19_665 4_665 ?
O1 Zr1 Zr2 165.23(14) 16_557 . ?
O1 Zr1 Zr2 110.00(13) 16_557 4_665 ?
O1 Zr1 Zr2 165.23(14) 19_665 13_667 ?
O1 Zr1 Zr2 165.23(14) . 16_557 ?
O1 Zr1 Zr2 110.86(12) . . ?
O1 Zr1 Zr2 74.40(13) 10_667 16_557 ?
O1 Zr1 Zr2 74.40(13) 19_665 . ?
O1 Zr1 Zr2 110.86(12) 16_557 16_557 ?
O1 Zr1 Zr2 110.00(13) . 13_667 ?
O1 Zr1 Zr2 110.00(13) 19_665 16_557 ?
O1 Zr1 O1 74.7(2) . 16_557 ?
O1 Zr1 O1 120.4(3) . 10_667 ?
O1 Zr1 O1 76.7(3) . 19_665 ?
O1 Zr1 O1 76.7(3) 10_667 16_557 ?
O1 Zr1 O1 120.4(3) 19_665 16_557 ?
O1 Zr1 O1 74.7(2) 10_667 19_665 ?
O3 Zr1 Zr2 35.23(9) . 4_665 ?
O3 Zr1 Zr2 90.24(16) . 13_667 ?
O3 Zr1 Zr2 90.24(16) 16_557 . ?
O3 Zr1 Zr2 35.23(9) 16_557 13_667 ?
O3 Zr1 Zr2 90.24(16) 16_557 4_665 ?
O3 Zr1 Zr2 35.23(9) 16_557 16_557 ?
O3 Zr1 Zr2 90.24(16) . 16_557 ?
O3 Zr1 Zr2 35.23(9) . . ?
O3 Zr1 O1 141.49(13) . 16_557 ?
O3 Zr1 O1 141.49(13) . 10_667 ?
O3 Zr1 O1 141.49(13) 16_557 19_665 ?
O3 Zr1 O1 78.06(19) 16_557 10_667 ?
O3 Zr1 O1 78.06(19) 16_557 16_557 ?
O3 Zr1 O1 78.06(19) . . ?
O3 Zr1 O1 78.06(19) . 19_665 ?
O3 Zr1 O1 141.49(13) 16_557 . ?
O3 Zr1 O3 109.3(4) 16_557 . ?
O4 Zr1 Zr2 35.49(9) . 16_557 ?
O4 Zr1 Zr2 90.77(16) . 4_665 ?
O4 Zr1 Zr2 35.49(9) 19_665 13_667 ?
O4 Zr1 Zr2 35.49(9) . . ?
O4 Zr1 Zr2 90.76(16) 19_665 16_557 ?
O4 Zr1 Zr2 90.77(16) 19_665 . ?
O4 Zr1 Zr2 35.49(9) 19_665 4_665 ?
O4 Zr1 Zr2 90.77(16) . 13_667 ?
O4 Zr1 O1 76.96(19) . 10_667 ?
O4 Zr1 O1 142.47(12) 19_665 10_667 ?
O4 Zr1 O1 76.96(19) . 19_665 ?
O4 Zr1 O1 142.47(12) . . ?
O4 Zr1 O1 142.47(12) . 16_557 ?
O4 Zr1 O1 76.96(19) 19_665 16_557 ?
O4 Zr1 O1 142.47(12) 19_665 19_665 ?
O4 Zr1 O1 76.95(19) 19_665 . ?
O4 Zr1 O3 70.72(13) . 16_557 ?
O4 Zr1 O3 70.72(13) . . ?
O4 Zr1 O3 70.72(13) 19_665 16_557 ?
O4 Zr1 O3 70.72(13) 19_665 . ?
O4 Zr1 O4 110.4(4) . 19_665 ?
Zr1 Zr2 Zr1 89.17(3) . 13_667 ?
Zr1 Zr2 Zr2 59.772(16) . 16_557 ?
Zr1 Zr2 Zr2 59.745(17) . 4_665 ?
Zr1 Zr2 Zr2 59.774(16) 13_667 16_557 ?
Zr1 Zr2 Zr2 59.747(17) 13_667 4_665 ?
Zr2 Zr2 Zr2 89.999(1) 16_557 4_665 ?
O2 Zr2 Zr1 72.58(13) 19_665 . ?
O2 Zr2 Zr1 161.72(13) 19_665 13_667 ?
O2 Zr2 Zr1 72.57(13) 4_665 13_667 ?
O2 Zr2 Zr1 161.72(13) 4_665 . ?
O2 Zr2 Zr2 109.43(13) 4_665 16_557 ?
O2 Zr2 Zr2 108.22(14) 4_665 4_665 ?
O2 Zr2 Zr2 109.43(13) 19_665 16_557 ?
O2 Zr2 Zr2 108.22(14) 19_665 4_665 ?
O2 Zr2 O2 125.7(3) 19_665 4_665 ?
O2 Zr2 O6 71.87(15) 19_665 . ?
O2 Zr2 O6 71.87(15) 4_665 . ?
O3 Zr2 Zr1 88.87(17) . 13_667 ?
O3 Zr2 Zr1 36.80(16) 4_665 13_667 ?
O3 Zr2 Zr1 36.80(16) . . ?
O3 Zr2 Zr1 88.87(17) 4_665 . ?
O3 Zr2 Zr2 33.82(14) . 4_665 ?
O3 Zr2 Zr2 90.95(19) . 16_557 ?
O3 Zr2 Zr2 33.82(14) 4_665 4_665 ?
O3 Zr2 Zr2 90.95(19) 4_665 16_557 ?
O3 Zr2 O2 76.1(2) . 19_665 ?
O3 Zr2 O2 138.5(2) 4_665 19_665 ?
O3 Zr2 O2 76.1(2) 4_665 4_665 ?
O3 Zr2 O2 138.5(2) . 4_665 ?
O3 Zr2 O3 67.6(3) . 4_665 ?
O3 Zr2 O4 73.1(2) 4_665 7_557 ?
O3 Zr2 O4 73.1(2) . . ?
O3 Zr2 O4 109.9(3) 4_665 . ?
O3 Zr2 O4 109.9(3) . 7_557 ?
O3 Zr2 O5 146.00(14) 4_665 . ?
O3 Zr2 O5 146.00(14) . . ?
O3 Zr2 O6 85.9(2) . . ?
O3 Zr2 O6 85.9(2) 4_665 . ?
O4 Zr2 Zr1 89.41(17) 7_557 . ?
O4 Zr2 Zr1 36.35(17) 7_557 13_667 ?
O4 Zr2 Zr1 36.34(17) . . ?
O4 Zr2 Zr1 89.42(16) . 13_667 ?
O4 Zr2 Zr2 90.79(19) . 4_665 ?
O4 Zr2 Zr2 90.79(19) 7_557 4_665 ?
O4 Zr2 Zr2 34.51(15) 7_557 16_557 ?
O4 Zr2 Zr2 34.51(14) . 16_557 ?
O4 Zr2 O2 140.7(2) . 4_665 ?
O4 Zr2 O2 76.5(2) . 19_665 ?
O4 Zr2 O2 76.5(2) 7_557 4_665 ?
O4 Zr2 O2 140.7(2) 7_557 19_665 ?
O4 Zr2 O4 69.0(3) 7_557 . ?
O4 Zr2 O5 85.0(2) 7_557 . ?
O4 Zr2 O5 85.0(2) . . ?
O4 Zr2 O6 145.40(14) 7_557 . ?
O4 Zr2 O6 145.39(14) . . ?
O5 Zr2 Zr1 117.21(12) . 13_667 ?
O5 Zr2 Zr1 117.21(12) . . ?
O5 Zr2 Zr2 174.92(19) . 4_665 ?
O5 Zr2 Zr2 84.92(19) . 16_557 ?
O5 Zr2 O2 73.62(16) . 4_665 ?
O5 Zr2 O2 73.62(16) . 19_665 ?
O5 Zr2 O6 98.9(3) . . ?
O6 Zr2 Zr1 117.96(12) . 13_667 ?
O6 Zr2 Zr1 117.96(12) . . ?
O6 Zr2 Zr2 86.19(19) . 4_665 ?
O6 Zr2 Zr2 176.2(2) . 16_557 ?
C1 O1 Zr1 135.1(5) . . ?
C1 O2 Zr2 137.9(6) . 4_665 ?
Zr2 O3 Zr1 108.0(2) 4_665 . ?
Zr2 O3 Zr1 108.0(2) . . ?
Zr2 O3 Zr2 112.4(3) 4_665 . ?
Zr2 O4 Zr1 108.2(2) . . ?
Zr2 O4 Zr1 108.2(2) 16_557 . ?
Zr2 O4 Zr2 111.0(3) . 16_557 ?
Zr2 O5 H5A 109.7 . . ?
Zr2 O5 H5B 111.5 . . ?
H5A O5 H5B 108.1 . . ?
Zr2 O6 H6 109.1 . . ?
O1 C1 C2 117.3(8) . . ?
O2 C1 O1 119.6(8) . . ?
O2 C1 C2 122.4(9) . . ?
C3 C2 C1 120.8(6) . . ?
C7 C2 C1 119.2(6) . . ?
C7 C2 C3 120.0 . . ?
C2 C3 H3 120.0 . . ?
C2 C3 C4 120.0 . . ?
C4 C3 H3 120.0 . . ?
C3 C4 H4 120.0 . . ?
C5 C4 C3 120.0 . . ?
C5 C4 H4 120.0 . . ?
C4 C5 C12 118.3(7) . . ?
C6 C5 C4 120.0 . . ?
C6 C5 C12 121.4(7) . . ?
C5 C6 H6A 120.0 . . ?
C5 C6 C7 120.0 . . ?
C7 C6 H6A 120.0 . . ?
C2 C7 C6 120.0 . . ?
C2 C7 H7 120.0 . . ?
C6 C7 H7 120.0 . . ?
C8 C8 C9 121.3(5) 16_556 . ?
C8 C8 C9 121.3(5) 16_556 21 ?
C9 C8 C9 117.4(10) . 21 ?
C10 C9 C8 119.1(10) . . ?
C14 C9 C8 120.9(10) . . ?
C14 C9 C10 120.0 . . ?
C10' C9 C8 122.0(10) . . ?
C10' C9 C14' 121.3(11) . . ?
C14' C9 C8 116.1(10) . . ?
C9 C10 H10 120.0 . . ?
C11 C10 C9 120.0 . . ?
C11 C10 H10 120.0 . . ?
C10 C11 H11 120.0 . . ?
C10 C11 C12 120.0 . . ?
C12 C11 H11 120.0 . . ?
C11 C12 C5 123.6(9) . . ?
C13 C12 C5 116.4(8) . . ?
C13 C12 C11 120.0 . . ?
C11' C12 C5 119.9(10) . . ?
C13' C12 C5 124.4(10) . . ?
C13' C12 C11' 115.6(12) . . ?
C12 C13 H13 120.0 . . ?
C12 C13 C14 120.0 . . ?
C14 C13 H13 120.0 . . ?
C9 C14 C13 120.0 . . ?
C9 C14 H14 120.0 . . ?
C13 C14 H14 120.0 . . ?
C9 C10' H10' 121.2 . . ?
C11' C10' C9 117.7(15) . . ?
C11' C10' H10' 121.2 . . ?
C12 C11' H11' 118.7 . . ?
C10' C11' C12 122.5(15) . . ?
C10' C11' H11' 118.7 . . ?
C12 C13' H13' 117.3 . . ?
C14' C13' C12 125.4(14) . . ?
C14' C13' H13' 117.3 . . ?
C13' C14' C9 115.0(12) . . ?
C13' C14' C14' 122.0(8) . 16_556 ?
C14' C14' C9 122.6(7) 16_556 . ?

loop_
_geom_bond_atom_site_label_1
_geom_bond_atom_site_label_2
_geom_bond_distance
_geom_bond_site_symmetry_2
_geom_bond_publ_flag
Zr1 Zr2 3.5037(11) 4_665 ?
Zr1 Zr2 3.5038(11) . ?
Zr1 Zr2 3.5037(10) 16_557 ?
Zr1 Zr2 3.5037(11) 13_667 ?
Zr1 O1 2.215(5) . ?
Zr1 O1 2.215(5) 19_665 ?
Zr1 O1 2.215(5) 10_667 ?
Zr1 O1 2.215(5) 16_557 ?
Zr1 O3 2.207(6) . ?
Zr1 O3 2.207(6) 16_557 ?
Zr1 O4 2.186(6) 19_665 ?
Zr1 O4 2.185(6) . ?
Zr2 Zr1 3.5040(10) 13_667 ?
Zr2 Zr2 3.5279(18) 16_557 ?
Zr2 Zr2 3.5307(19) 4_665 ?
Zr2 O2 2.229(5) 4_665 ?
Zr2 O2 2.229(5) 19_665 ?
Zr2 O3 2.125(4) 4_665 ?
Zr2 O3 2.125(4) . ?
Zr2 O4 2.141(4) . ?
Zr2 O4 2.141(4) 7_557 ?
Zr2 O5 2.210(7) . ?
Zr2 O6 2.237(6) . ?
O1 C1 1.307(9) . ?
O2 Zr2 2.229(5) 4_665 ?
O2 C1 1.286(9) . ?
O3 Zr2 2.125(4) 4_665 ?
O4 Zr2 2.141(4) 16_557 ?
O5 H5A 0.8899 . ?
O5 H5B 0.8239 . ?
O6 H6 0.8580 . ?
C1 C2 1.412(9) . ?
C2 C3 1.362(3) . ?
C2 C7 1.362(3) . ?
C3 H3 0.9300 . ?
C3 C4 1.363(3) . ?
C4 H4 0.9300 . ?
C4 C5 1.363(3) . ?
C5 C6 1.362(3) . ?
C5 C12 1.485(9) . ?
C6 H6A 0.9300 . ?
C6 C7 1.363(3) . ?
C7 H7 0.9300 . ?
C8 C8 1.41(2) 16_556 ?
C8 C9 1.505(9) 21 ?
C8 C9 1.505(9) . ?
C9 C10 1.411(5) . ?
C9 C14 1.410(5) . ?
C9 C10' 1.412(9) . ?
C9 C14' 1.438(9) . ?
C10 H10 0.9300 . ?
C10 C11 1.411(5) . ?
C11 H11 0.9300 . ?
C11 C12 1.412(5) . ?
C12 C13 1.411(5) . ?
C12 C11' 1.412(9) . ?
C12 C13' 1.408(9) . ?
C13 H13 0.9300 . ?
C13 C14 1.412(5) . ?
C14 H14 0.9300 . ?
C10' H10' 0.9300 . ?
C10' C11' 1.386(9) . ?
C11' H11' 0.9300 . ?
C13' H13' 0.9300 . ?
C13' C14' 1.393(9) . ?
C14' C14' 1.42(3) 16_556 ?

loop_
_geom_torsion_atom_site_label_1
_geom_torsion_atom_site_label_2
_geom_torsion_atom_site_label_3
_geom_torsion_atom_site_label_4
_geom_torsion
_geom_torsion_site_symmetry_1
_geom_torsion_site_symmetry_2
_geom_torsion_site_symmetry_3
_geom_torsion_site_symmetry_4
_geom_torsion_publ_flag
Zr1 O1 C1 O2 -9.1(14) . . . . ?
Zr1 O1 C1 C2 -179.9(4) . . . . ?
Zr2 O2 C1 O1 6.3(15) 4_665 . . . ?
Zr2 O2 C1 C2 176.7(5) 4_665 . . . ?
O1 C1 C2 C3 -0.2(11) . . . . ?
O1 C1 C2 C7 -178.3(6) . . . . ?
O2 C1 C2 C3 -170.7(7) . . . . ?
O2 C1 C2 C7 11.1(12) . . . . ?
C1 C2 C3 C4 -178.2(7) . . . . ?
C1 C2 C7 C6 178.2(7) . . . . ?
C2 C3 C4 C5 0.0 . . . . ?
C3 C2 C7 C6 0.0 . . . . ?
C3 C4 C5 C6 0.0 . . . . ?
C3 C4 C5 C12 173.7(7) . . . . ?
C4 C5 C6 C7 0.0 . . . . ?
C4 C5 C12 C11 -33.5(9) . . . . ?
C4 C5 C12 C13 143.6(6) . . . . ?
C4 C5 C12 C11' 50.1(15) . . . . ?
C4 C5 C12 C13' -133.8(14) . . . . ?
C5 C6 C7 C2 0.0 . . . . ?
C5 C12 C13 C14 -177.2(7) . . . . ?
C5 C12 C11' C10' 167.0(17) . . . . ?
C5 C12 C13' C14' -171.9(16) . . . . ?
C6 C5 C12 C11 140.1(6) . . . . ?
C6 C5 C12 C13 -42.9(8) . . . . ?
C6 C5 C12 C11' -136.4(12) . . . . ?
C6 C5 C12 C13' 39.8(17) . . . . ?
C7 C2 C3 C4 0.0 . . . . ?
C8 C8 C9 C10 -94.2(7) 16_556 . . . ?
C8 C8 C9 C14 83.1(8) 16_556 . . . ?
C8 C8 C9 C10' 174.0(12) 16_556 . . . ?
C8 C8 C9 C14' 3.0(15) 16_556 . . . ?
C8 C9 C10 C11 177.4(8) . . . . ?
C8 C9 C14 C13 -177.3(9) . . . . ?
C8 C9 C10' C11' 171.1(16) . . . . ?
C8 C9 C14' C13' -175.7(15) . . . . ?
C8 C9 C14' C14' -3.1(16) . . . 16_556 ?
C9 C8 C9 C10 83.1(14) 21 . . . ?
C9 C8 C9 C14 -99.6(13) 21 . . . ?
C9 C8 C9 C10' -9(2) 21 . . . ?
C9 C8 C9 C14' -179.7(11) 21 . . . ?
C9 C10 C11 C12 0.0 . . . . ?
C9 C10' C11' C12 16(3) . . . . ?
C10 C9 C14 C13 0.0 . . . . ?
C10 C11 C12 C5 177.0(8) . . . . ?
C10 C11 C12 C13 0.0 . . . . ?
C11 C12 C13 C14 0.0 . . . . ?
C12 C5 C6 C7 -173.4(7) . . . . ?
C12 C13 C14 C9 0.0 . . . . ?
C12 C13' C14' C9 -6(3) . . . . ?
C12 C13' C14' C14' -178.9(13) . . . 16_556 ?
C14 C9 C10 C11 0.0 . . . . ?
C10' C9 C14' C13' 13(3) . . . . ?
C10' C9 C14' C14' -174.1(12) . . . 16_556 ?
C11' C12 C13' C14' 4(3) . . . . ?
C13' C12 C11' C10' -9(3) . . . . ?
C14' C9 C10' C11' -18(3) . . . . ?

loop_
_twin_individual_id
_twin_individual_mass_fraction_refined
1 0.80(6)
2 0.20(6)
